data_4341805
loop_
_publ_author_name
'Chen, Xiang-Yi'
'Wei, Rong-Jia'
'Zheng, Lan-Sun'
'Tao, Jun'

_publ_section_title
;
 Valence Tautomeric Transitions of Three One-Dimensional Cobalt Complexes.
;
_journal_name_full 'Inorganic chemistry'
_journal_page_first 141125084744006
_journal_paper_doi 10.1021/ic502471v
_journal_year 2014
_chemical_formula_moiety 'C40 H50 Co N2 O4'
_chemical_formula_sum 'C40 H50 Co N2 O4'
_chemical_formula_weight 681.75
_space_group_crystal_system triclinic
_space_group_IT_number 2
_space_group_name_Hall '-P 1'
_space_group_name_H-M_alt 'P -1'
_symmetry_space_group_name_Hall '-P 1'
_symmetry_space_group_name_H-M 'P -1'
_atom_sites_solution_hydrogens geom
_atom_sites_solution_primary direct
_atom_sites_solution_secondary difmap
_cell_angle_alpha 104.675(7)
_cell_angle_beta 98.570(7)
_cell_angle_gamma 97.190(8)
_cell_formula_units_Z 1
_cell_length_a 8.6772(7)
_cell_length_b 11.0715(8)
_cell_length_c 11.6911(10)
_cell_measurement_reflns_used 1912
_cell_measurement_temperature 100(2)
_cell_measurement_theta_max 60.4420
_cell_measurement_theta_min 3.9510
_cell_volume 1058.69(16)
_computing_molecular_graphics
;
O. V. Dolomanov, L. J. Bourhis, R. J. Gildea, J. A. K. Howard and H. Puschmann,
OLEX2: a complete structure solution, refinement and analysis program.
J. Appl. Cryst. (2009). 42, 339-341.
;
_computing_publication_material
;
O. V. Dolomanov, L. J. Bourhis, R. J. Gildea, J. A. K. Howard and H. Puschmann,
OLEX2: a complete structure solution, refinement and analysis program.
J. Appl. Cryst. (2009). 42, 339-341.
;
_computing_structure_refinement
;
SHELXL, G.M. Sheldrick, Acta Cryst.
(2008). A64, 112-122
;
_computing_structure_solution 'J. Appl. Cryst. (2007) 40, 786-790'
_diffrn_ambient_temperature 100(2)
_diffrn_measured_fraction_theta_full 0.984
_diffrn_measured_fraction_theta_max 0.984
_diffrn_measurement_device_type 'Xcalibur, Sapphire3, Gemini ultra'
_diffrn_measurement_method '\w scans'
_diffrn_radiation_monochromator graphite
_diffrn_radiation_type CuK\a
_diffrn_radiation_wavelength 1.54184
_diffrn_reflns_av_R_equivalents 0.0524
_diffrn_reflns_av_unetI/netI 0.0775
_diffrn_reflns_limit_h_max 9
_diffrn_reflns_limit_h_min -9
_diffrn_reflns_limit_k_max 12
_diffrn_reflns_limit_k_min -9
_diffrn_reflns_limit_l_max 12
_diffrn_reflns_limit_l_min -13
_diffrn_reflns_number 6801
_diffrn_reflns_theta_full 60.87
_diffrn_reflns_theta_max 60.87
_diffrn_reflns_theta_min 3.97
_diffrn_source 'fine-focus sealed tube'
_diffrn_standards_decay_% 0
_diffrn_standards_interval_count 0
_diffrn_standards_interval_time 0
_diffrn_standards_number 0
_exptl_absorpt_coefficient_mu 3.456
_exptl_absorpt_correction_T_max 1.00000
_exptl_absorpt_correction_T_min 0.81244
_exptl_absorpt_correction_type multi-scan
_exptl_absorpt_process_details
;
CrysAlisPro, Agilent Technologies,
Version 1.171.36.20 (release 27-06-2012 CrysAlis171 .NET)
(compiled Jul 11 2012,15:38:31)
Empirical absorption correction using spherical harmonics,
 implemented in SCALE3 ABSPACK scaling algorithm.
;
_exptl_crystal_colour dark_green
_exptl_crystal_density_diffrn 1.069
_exptl_crystal_density_method 'not measured'
_exptl_crystal_description block
_exptl_crystal_F_000 363
_exptl_crystal_size_max 0.2
_exptl_crystal_size_mid 0.06
_exptl_crystal_size_min 0.05
_refine_diff_density_max 0.272
_refine_diff_density_min -0.230
_refine_diff_density_rms 0.298
_refine_ls_extinction_method none
_refine_ls_goodness_of_fit_ref 0.948
_refine_ls_hydrogen_treatment constr
_refine_ls_matrix_type full
_refine_ls_number_parameters 215
_refine_ls_number_reflns 3163
_refine_ls_number_restraints 0
_refine_ls_restrained_S_all 0.948
_refine_ls_R_factor_all 0.0824
_refine_ls_R_factor_gt 0.0651
_refine_ls_shift/su_max 0.000
_refine_ls_shift/su_mean 0.000
_refine_ls_structure_factor_coef Fsqd
_refine_ls_weighting_details 'calc w=1/[\s^2^(Fo^2^)+(0.1000P)^2^+0.0000P] where P=(Fo^2^+2Fc^2^)/3'
_refine_ls_weighting_scheme calc
_refine_ls_wR_factor_gt 0.1434
_refine_ls_wR_factor_ref 0.1519
_reflns_number_gt 2561
_reflns_number_total 3163
_reflns_threshold_expression >2sigma(I)
_cod_data_source_file ic502471v_si_002.cif
_cod_data_source_block 1at100K
_cod_original_cell_volume 1058.70(16)
_cod_database_code 4341805

loop_
_space_group_symop_id
_space_group_symop_operation_xyz
1 'x, y, z'
2 '-x, -y, -z'

loop_
_atom_site_label
_atom_site_type_symbol
_atom_site_fract_x
_atom_site_fract_y
_atom_site_fract_z
_atom_site_U_iso_or_equiv
_atom_site_adp_type
_atom_site_occupancy
_atom_site_symmetry_multiplicity
_atom_site_calc_flag
_atom_site_refinement_flags
Co1 Co 0.0000 0.5000 0.0000 0.0126(10) Uani 1 2 d S
O1 O -0.1047(10) 0.6029(8) 0.1067(7) 0.016(2) Uani 1 1 d .
O2 O 0.1468(10) 0.4997(8) 0.1360(7) 0.016(2) Uani 1 1 d .
N1 N 0.1279(13) 0.6509(10) -0.0106(9) 0.017(3) Uani 1 1 d .
C1 C 0.0663(16) 0.7501(12) -0.0235(12) 0.017(3) Uani 1 1 d .
H1 H -0.0427 0.7464 -0.0330 0.020 Uiso 1 1 calc R
C2 C 0.1642(19) 0.8628(13) -0.0231(13) 0.027(4) Uani 1 1 d .
H2 H 0.1189 0.9327 -0.0314 0.032 Uiso 1 1 calc R
C3 C 0.3239(15) 0.8698(12) -0.0108(12) 0.016(3) Uani 1 1 d .
C4 C 0.3828(17) 0.7627(12) -0.0020(12) 0.020(3) Uani 1 1 d .
H4 H 0.4913 0.7643 0.0056 0.024 Uiso 1 1 calc R
C5 C 0.2891(15) 0.6548(12) -0.0039(12) 0.017(3) Uani 1 1 d .
H5 H 0.3330 0.5830 -0.0008 0.020 Uiso 1 1 calc R
C6 C 0.4207(17) 0.9902(13) -0.0047(13) 0.024(3) Uani 1 1 d .
H6 H 0.3690 1.0584 -0.0075 0.029 Uiso 1 1 calc R
C7 C 0.1102(15) 0.5706(11) 0.2330(11) 0.017(3) Uani 1 1 d .
C8 C -0.0269(16) 0.6247(12) 0.2182(10) 0.016(3) Uani 1 1 d .
C9 C -0.0761(17) 0.7018(13) 0.3191(12) 0.021(3) Uani 1 1 d .
C10 C 0.0190(17) 0.7186(13) 0.4299(13) 0.023(3) Uani 1 1 d .
H10 H -0.0097 0.7686 0.4974 0.028 Uiso 1 1 calc R
C11 C 0.1582(17) 0.6643(12) 0.4472(13) 0.020(3) Uani 1 1 d .
C12 C 0.2026(16) 0.5917(12) 0.3478(12) 0.019(3) Uani 1 1 d .
H12 H 0.2940 0.5564 0.3562 0.023 Uiso 1 1 calc R
C13 C -0.2263(17) 0.7564(14) 0.3040(13) 0.024(3) Uani 1 1 d .
C14 C -0.256(2) 0.8342(17) 0.4263(14) 0.039(4) Uani 1 1 d .
H14A H -0.2738 0.7791 0.4764 0.058 Uiso 1 1 calc R
H14B H -0.3480 0.8728 0.4129 0.058 Uiso 1 1 calc R
H14C H -0.1661 0.8988 0.4653 0.058 Uiso 1 1 calc R
C15 C -0.213(2) 0.8458(15) 0.2224(14) 0.034(4) Uani 1 1 d .
H15A H -0.1299 0.9163 0.2610 0.051 Uiso 1 1 calc R
H15B H -0.3116 0.8761 0.2087 0.051 Uiso 1 1 calc R
H15C H -0.1909 0.8005 0.1469 0.051 Uiso 1 1 calc R
C16 C -0.3658(18) 0.6561(16) 0.2496(15) 0.035(4) Uani 1 1 d .
H16A H -0.3490 0.6037 0.1749 0.053 Uiso 1 1 calc R
H16B H -0.4576 0.6941 0.2349 0.053 Uiso 1 1 calc R
H16C H -0.3815 0.6051 0.3036 0.053 Uiso 1 1 calc R
C17 C 0.2501(17) 0.6915(13) 0.5753(13) 0.023(3) Uani 1 1 d .
C18 C 0.313(3) 0.8291(15) 0.6280(15) 0.051(5) Uani 1 1 d .
H18A H 0.3793 0.8577 0.5777 0.077 Uiso 1 1 calc R
H18B H 0.3746 0.8429 0.7071 0.077 Uiso 1 1 calc R
H18C H 0.2271 0.8755 0.6332 0.077 Uiso 1 1 calc R
C19 C 0.147(2) 0.648(2) 0.6549(15) 0.049(5) Uani 1 1 d .
H19A H 0.0754 0.7067 0.6743 0.073 Uiso 1 1 calc R
H19B H 0.2116 0.6446 0.7276 0.073 Uiso 1 1 calc R
H19C H 0.0871 0.5655 0.6134 0.073 Uiso 1 1 calc R
C20 C 0.3901(19) 0.6176(17) 0.5759(15) 0.039(4) Uani 1 1 d .
H20A H 0.3503 0.5283 0.5466 0.059 Uiso 1 1 calc R
H20B H 0.4488 0.6368 0.6565 0.059 Uiso 1 1 calc R
H20C H 0.4580 0.6419 0.5248 0.059 Uiso 1 1 calc R

loop_
_atom_site_aniso_label
_atom_site_aniso_U_11
_atom_site_aniso_U_22
_atom_site_aniso_U_33
_atom_site_aniso_U_23
_atom_site_aniso_U_13
_atom_site_aniso_U_12
Co1 0.0118(17) 0.0129(16) 0.0103(16) 0.0028(11) 0.0001(11) -0.0044(12)
O1 0.015(5) 0.014(4) 0.015(5) 0.001(4) -0.001(4) -0.009(4)
O2 0.013(5) 0.017(5) 0.018(5) 0.007(4) 0.001(4) -0.003(4)
N1 0.022(6) 0.015(5) 0.011(6) 0.004(4) 0.000(5) -0.004(5)
C1 0.010(7) 0.019(7) 0.027(8) 0.013(6) 0.009(6) 0.003(6)
C2 0.037(10) 0.011(6) 0.032(8) 0.010(6) 0.005(7) -0.001(7)
C3 0.011(7) 0.017(7) 0.019(7) 0.005(5) 0.001(5) -0.005(6)
C4 0.011(7) 0.022(7) 0.025(8) 0.007(6) -0.001(6) -0.003(6)
C5 0.010(7) 0.020(7) 0.026(8) 0.015(6) 0.010(6) 0.003(6)
C6 0.026(7) 0.016(7) 0.026(8) 0.004(6) 0.004(6) -0.002(7)
C7 0.0198(18) 0.0126(15) 0.0174(17) 0.0041(13) 0.0047(13) -0.0042(14)
C8 0.021(7) 0.015(6) 0.007(6) 0.000(5) 0.002(5) -0.005(6)
C9 0.023(8) 0.022(7) 0.026(8) 0.016(6) 0.011(6) 0.010(6)
C10 0.027(8) 0.024(7) 0.019(8) 0.004(6) 0.010(6) 0.006(7)
C11 0.021(8) 0.010(6) 0.026(8) 0.006(5) -0.002(6) -0.002(6)
C12 0.011(7) 0.021(7) 0.026(8) 0.009(6) 0.005(6) -0.002(6)
C13 0.021(8) 0.035(8) 0.021(8) 0.010(6) 0.007(6) 0.010(7)
C14 0.040(10) 0.056(11) 0.022(8) 0.003(8) 0.009(7) 0.027(9)
C15 0.046(10) 0.037(9) 0.026(9) 0.012(7) 0.007(7) 0.027(8)
C16 0.021(9) 0.048(10) 0.042(10) 0.020(8) 0.010(7) 0.008(8)
C17 0.020(8) 0.020(7) 0.026(8) 0.006(6) -0.005(6) 0.001(6)
C18 0.082(15) 0.030(9) 0.028(9) 0.002(7) -0.018(9) 0.003(10)
C19 0.045(11) 0.076(14) 0.022(9) 0.017(9) -0.002(8) 0.003(10)
C20 0.028(9) 0.058(11) 0.033(9) 0.014(8) -0.004(7) 0.022(9)

loop_
_atom_type_symbol
_atom_type_description
_atom_type_scat_dispersion_real
_atom_type_scat_dispersion_imag
_atom_type_scat_source
C C 0.0181 0.0091 'International Tables Vol C Tables 4.2.6.8 and 6.1.1.4'
H H 0.0000 0.0000 'International Tables Vol C Tables 4.2.6.8 and 6.1.1.4'
N N 0.0311 0.0180 'International Tables Vol C Tables 4.2.6.8 and 6.1.1.4'
O O 0.0492 0.0322 'International Tables Vol C Tables 4.2.6.8 and 6.1.1.4'
Co Co -2.3653 3.6143 'International Tables Vol C Tables 4.2.6.8 and 6.1.1.4'

loop_
_geom_angle_atom_site_label_1
_geom_angle_atom_site_label_2
_geom_angle_atom_site_label_3
_geom_angle
_geom_angle_site_symmetry_1
_geom_angle_site_symmetry_3
O1 Co1 O1 179.998(1) 2_565 .
O1 Co1 N1 89.1(4) 2_565 2_565
O1 Co1 N1 90.9(4) . 2_565
O1 Co1 N1 90.9(4) 2_565 .
O1 Co1 N1 89.1(4) . .
O2 Co1 O1 92.6(4) 2_565 .
O2 Co1 O1 92.6(4) . 2_565
O2 Co1 O1 87.4(4) 2_565 2_565
O2 Co1 O1 87.4(4) . .
O2 Co1 O2 180.0(5) 2_565 .
O2 Co1 N1 89.5(4) . .
O2 Co1 N1 90.5(4) . 2_565
O2 Co1 N1 89.5(4) 2_565 2_565
O2 Co1 N1 90.5(4) 2_565 .
N1 Co1 N1 179.999(2) 2_565 .
C8 O1 Co1 109.1(8) . .
C7 O2 Co1 109.2(8) . .
C1 N1 Co1 121.8(9) . .
C1 N1 C5 119.1(11) . .
C5 N1 Co1 119.1(8) . .
N1 C1 C2 120.7(12) . .
C3 C2 C1 120.7(13) . .
C2 C3 C4 116.8(12) . .
C2 C3 C6 118.7(12) . .
C4 C3 C6 124.5(12) . .
C5 C4 C3 122.4(12) . .
C4 C5 N1 120.1(12) . .
C6 C6 C3 125.0(17) 2_675 .
O2 C7 C8 117.2(10) . .
O2 C7 C12 121.6(11) . .
C8 C7 C12 121.2(11) . .
O1 C8 C7 117.0(11) . .
O1 C8 C9 122.2(12) . .
C7 C8 C9 120.7(11) . .
C8 C9 C13 121.1(12) . .
C10 C9 C8 115.7(12) . .
C10 C9 C13 123.1(13) . .
C9 C10 C11 124.3(13) . .
C10 C11 C17 118.0(13) . .
C12 C11 C10 118.2(13) . .
C12 C11 C17 123.8(13) . .
C11 C12 C7 119.7(13) . .
C9 C13 C14 111.6(12) . .
C9 C13 C15 109.7(12) . .
C15 C13 C14 107.8(13) . .
C16 C13 C9 111.6(12) . .
C16 C13 C14 107.3(13) . .
C16 C13 C15 108.7(13) . .
C11 C17 C20 110.0(12) . .
C18 C17 C11 111.4(12) . .
C18 C17 C19 108.9(15) . .
C18 C17 C20 108.7(14) . .
C19 C17 C11 110.8(12) . .
C19 C17 C20 107.0(13) . .

loop_
_geom_bond_atom_site_label_1
_geom_bond_atom_site_label_2
_geom_bond_distance
_geom_bond_site_symmetry_2
Co1 O1 1.886(9) .
Co1 O1 1.886(9) 2_565
Co1 O2 1.884(8) 2_565
Co1 O2 1.884(8) .
Co1 N1 1.928(10) .
Co1 N1 1.928(10) 2_565
O1 C8 1.323(12) .
O2 C7 1.320(12) .
N1 C1 1.312(17) .
N1 C5 1.384(17) .
C1 C2 1.418(19) .
C2 C3 1.36(2) .
C3 C4 1.370(19) .
C3 C6 1.463(19) .
C4 C5 1.352(19) .
C6 C6 1.35(3) 2_675
C7 C8 1.400(19) .
C7 C12 1.401(18) .
C8 C9 1.426(18) .
C9 C10 1.38(2) .
C9 C13 1.51(2) .
C10 C11 1.42(2) .
C11 C12 1.37(2) .
C11 C17 1.52(2) .
C13 C14 1.55(2) .
C13 C15 1.54(2) .
C13 C16 1.48(2) .
C17 C18 1.49(2) .
C17 C19 1.51(2) .
C17 C20 1.55(2) .
